data_4333709
loop_
_publ_author_name
'Keith Izod'
'James M. Watson'
'William Clegg'
'Ross W. Harrington'

_publ_section_title
;
 Phosphido-Borane and Phosphido-Bis(Borane) Complexes of the Alkali
 Metals, a Comparative Study
;
_journal_name_full 'Inorganic Chemistry'
_journal_page_first 1466
_journal_page_last 1475
_journal_paper_doi 10.1021/ic302205b
_journal_volume 52
_journal_year 2013
_chemical_formula_moiety 'C21 H46 B2 Li O4 P Si2'
_chemical_formula_sum 'C21 H46 B2 Li O4 P Si2'
_chemical_formula_weight 478.29
_chemical_name_systematic
;
 ?
;
_space_group_IT_number 14
_symmetry_cell_setting monoclinic
_symmetry_space_group_name_Hall '-P 2ybc'
_symmetry_space_group_name_H-M 'P 1 21/c 1'
_atom_sites_solution_hydrogens mixed
_atom_sites_solution_primary direct
_atom_sites_solution_secondary difmap
_audit_creation_method SHELXL-97
_cell_angle_alpha 90.00
_cell_angle_beta 92.8258(17)
_cell_angle_gamma 90.00
_cell_formula_units_Z 4
_cell_length_a 15.0280(3)
_cell_length_b 12.7789(3)
_cell_length_c 14.9822(3)
_cell_measurement_reflns_used 6185
_cell_measurement_temperature 150(2)
_cell_measurement_theta_max 62.22
_cell_measurement_theta_min 2.94
_cell_volume 2873.70(11)
_computing_cell_refinement
;
CrysAlisPro, Oxford Diffraction Ltd.,
Version 1.171.33.66 (release 28-04-2010 CrysAlis171 .NET)
(compiled Apr 28 2010,14:27:37)
;
_computing_data_collection
;
CrysAlisPro, Oxford Diffraction Ltd.,
Version 1.171.33.66 (release 28-04-2010 CrysAlis171 .NET)
(compiled Apr 28 2010,14:27:37)
;
_computing_data_reduction
;
CrysAlisPro, Oxford Diffraction Ltd.,
Version 1.171.33.66 (release 28-04-2010 CrysAlis171 .NET)
(compiled Apr 28 2010,14:27:37)
;
_computing_molecular_graphics 'Bruker SHELXTL'
_computing_publication_material 'Bruker SHELXTL and local programs'
_computing_structure_refinement 'Bruker SHELXTL'
_computing_structure_solution 'Bruker SHELXTL'
_diffrn_ambient_temperature 150(2)
_diffrn_detector_area_resol_mean 10.3968
_diffrn_measured_fraction_theta_full 0.976
_diffrn_measured_fraction_theta_max 0.976
_diffrn_measurement_device_type 'Oxford Diffraction Gemini A Ultra diffractometer'
_diffrn_measurement_method '\w scans'
_diffrn_radiation_monochromator none
_diffrn_radiation_source 'sealed tube with Enhance Ultra optics'
_diffrn_radiation_type CuK\a
_diffrn_radiation_wavelength 1.54184
_diffrn_reflns_av_R_equivalents 0.0254
_diffrn_reflns_av_sigmaI/netI 0.0246
_diffrn_reflns_limit_h_max 11
_diffrn_reflns_limit_h_min -17
_diffrn_reflns_limit_k_max 14
_diffrn_reflns_limit_k_min -14
_diffrn_reflns_limit_l_max 17
_diffrn_reflns_limit_l_min -13
_diffrn_reflns_number 8707
_diffrn_reflns_theta_full 62.31
_diffrn_reflns_theta_max 62.31
_diffrn_reflns_theta_min 2.94
_exptl_absorpt_coefficient_mu 1.815
_exptl_absorpt_correction_T_max 0.612
_exptl_absorpt_correction_T_min 0.509
_exptl_absorpt_correction_type multi-scan
_exptl_absorpt_process_details
;
CrysAlisPro, Oxford Diffraction Ltd.,
Version 1.171.33.66 (release 28-04-2010 CrysAlis171 .NET)
(compiled Apr 28 2010,14:27:37)
empirical absorption correction using spherical harmonics,
 implemented in SCALE3 ABSPACK scaling algorithm.
;
_exptl_crystal_colour colourless
_exptl_crystal_density_diffrn 1.105
_exptl_crystal_description block
_exptl_crystal_F_000 1040
_exptl_crystal_size_max 0.43
_exptl_crystal_size_mid 0.30
_exptl_crystal_size_min 0.30
_refine_diff_density_max 0.911
_refine_diff_density_min -0.987
_refine_diff_density_rms 0.073
_refine_ls_extinction_method none
_refine_ls_goodness_of_fit_ref 1.066
_refine_ls_hydrogen_treatment mixed
_refine_ls_matrix_type full
_refine_ls_number_parameters 413
_refine_ls_number_reflns 4451
_refine_ls_number_restraints 513
_refine_ls_restrained_S_all 1.188
_refine_ls_R_factor_all 0.0739
_refine_ls_R_factor_gt 0.0679
_refine_ls_shift/su_max 0.000
_refine_ls_shift/su_mean 0.000
_refine_ls_structure_factor_coef Fsqd
_refine_ls_weighting_details 'calc w=1/[\s^2^(Fo^2^)+(0.1159P)^2^+4.3939P] where P=(Fo^2^+2Fc^2^)/3'
_refine_ls_weighting_scheme calc
_refine_ls_wR_factor_gt 0.1893
_refine_ls_wR_factor_ref 0.1958
_reflns_number_gt 3928
_reflns_number_total 4451
_reflns_threshold_expression I>2\s(I)
_cod_data_source_file ic302205b_si_001_5.cif
_cod_data_source_block ki462_compound_16b
_cod_original_sg_symbol_H-M 'P 21/c'
_cod_database_code 4333709

loop_
_symmetry_equiv_pos_as_xyz
'x, y, z'
'-x, y+1/2, -z+1/2'
'-x, -y, -z'
'x, -y-1/2, z-1/2'

loop_
_atom_site_label
_atom_site_type_symbol
_atom_site_fract_x
_atom_site_fract_y
_atom_site_fract_z
_atom_site_U_iso_or_equiv
_atom_site_adp_type
_atom_site_occupancy
_atom_site_symmetry_multiplicity
_atom_site_calc_flag
_atom_site_refinement_flags
_atom_site_disorder_assembly
_atom_site_disorder_group
P P 0.28408(6) 0.58855(7) 0.23064(6) 0.0260(3) Uani 1 1 d . . .
B1 B 0.3031(3) 0.5062(4) 0.3378(3) 0.0382(10) Uani 1 1 d . A .
H1A H 0.271(3) 0.436(4) 0.330(3) 0.045(12) Uiso 1 1 d . . .
H1B H 0.375(3) 0.489(4) 0.343(3) 0.055(13) Uiso 1 1 d . . .
H1C H 0.283(3) 0.548(4) 0.396(3) 0.054(13) Uiso 1 1 d . . .
B2 B 0.3284(3) 0.5160(4) 0.1275(3) 0.0418(11) Uani 1 1 d . . .
H2A H 0.321(5) 0.437(6) 0.136(5) 0.11(2) Uiso 1 1 d . . .
H2B H 0.399(5) 0.529(5) 0.114(4) 0.10(2) Uiso 1 1 d . . .
H2C H 0.292(4) 0.545(5) 0.061(4) 0.10(2) Uiso 1 1 d . . .
Si1 Si 0.15146(7) 0.70545(8) 0.09696(6) 0.0335(3) Uani 1 1 d . . .
Si2 Si 0.07935(7) 0.54239(8) 0.24192(7) 0.0334(3) Uani 1 1 d . . .
C1 C 0.1687(2) 0.6366(3) 0.2085(2) 0.0255(7) Uani 1 1 d . . .
H1 H 0.1640 0.6949 0.2526 0.031 Uiso 1 1 calc R . .
C2 C 0.0670(4) 0.8109(4) 0.1121(3) 0.0659(15) Uani 1 1 d . . .
H2D H 0.0562 0.8485 0.0556 0.099 Uiso 1 1 calc R . .
H2E H 0.0895 0.8598 0.1583 0.099 Uiso 1 1 calc R . .
H2F H 0.0113 0.7795 0.1304 0.099 Uiso 1 1 calc R . .
C3 C 0.1117(3) 0.6167(4) 0.0044(3) 0.0509(11) Uani 1 1 d . . .
H3A H 0.1044 0.6567 -0.0513 0.076 Uiso 1 1 calc R . .
H3B H 0.0544 0.5859 0.0187 0.076 Uiso 1 1 calc R . .
H3C H 0.1555 0.5608 -0.0029 0.076 Uiso 1 1 calc R . .
C4 C 0.2523(3) 0.7752(4) 0.0618(3) 0.0535(12) Uani 1 1 d . . .
H4A H 0.2394 0.8088 0.0038 0.080 Uiso 1 1 calc R . .
H4B H 0.3011 0.7251 0.0567 0.080 Uiso 1 1 calc R . .
H4C H 0.2695 0.8286 0.1064 0.080 Uiso 1 1 calc R . .
C5 C -0.0342(3) 0.5832(4) 0.1976(3) 0.0522(12) Uani 1 1 d . . .
H5A H -0.0784 0.5323 0.2162 0.078 Uiso 1 1 calc R . .
H5B H -0.0351 0.5862 0.1322 0.078 Uiso 1 1 calc R . .
H5C H -0.0483 0.6524 0.2213 0.078 Uiso 1 1 calc R . .
C6 C 0.0735(3) 0.5472(4) 0.3664(3) 0.0475(11) Uani 1 1 d . . .
H6A H 0.0277 0.4984 0.3852 0.071 Uiso 1 1 calc R . .
H6B H 0.0583 0.6183 0.3848 0.071 Uiso 1 1 calc R . .
H6C H 0.1314 0.5273 0.3944 0.071 Uiso 1 1 calc R . .
C7 C 0.0987(3) 0.4074(3) 0.1993(3) 0.0492(11) Uani 1 1 d . . .
H7A H 0.0512 0.3610 0.2181 0.074 Uiso 1 1 calc R . .
H7B H 0.1563 0.3816 0.2235 0.074 Uiso 1 1 calc R . .
H7C H 0.0986 0.4087 0.1339 0.074 Uiso 1 1 calc R . .
C8 C 0.3446(2) 0.7094(3) 0.2589(2) 0.0300(8) Uani 1 1 d . . .
C9 C 0.4247(3) 0.7354(4) 0.2218(3) 0.0416(10) Uani 1 1 d . . .
H9 H 0.4478 0.6916 0.1773 0.050 Uiso 1 1 calc R . .
C10 C 0.4714(3) 0.8247(4) 0.2492(3) 0.0509(12) Uani 1 1 d . . .
H10 H 0.5261 0.8413 0.2232 0.061 Uiso 1 1 calc R . .
C11 C 0.4392(3) 0.8888(4) 0.3133(3) 0.0505(12) Uani 1 1 d . . .
H11 H 0.4713 0.9498 0.3315 0.061 Uiso 1 1 calc R . .
C12 C 0.3601(3) 0.8645(3) 0.3513(3) 0.0455(10) Uani 1 1 d . . .
H12 H 0.3375 0.9088 0.3958 0.055 Uiso 1 1 calc R . .
C13 C 0.3139(3) 0.7755(3) 0.3246(2) 0.0349(9) Uani 1 1 d . . .
H13 H 0.2599 0.7590 0.3518 0.042 Uiso 1 1 calc R . .
Li Li 0.3194(4) 0.3875(5) 0.4511(4) 0.0376(14) Uani 1 1 d . . .
O1 O 0.2186(3) 0.2676(4) 0.4371(3) 0.0676(12) Uani 0.767(3) 1 d PDU A 1
C14 C 0.2650(7) 0.1742(8) 0.4201(9) 0.105(2) Uani 0.767(3) 1 d PDU A 1
H14A H 0.2579 0.1291 0.4729 0.125 Uiso 0.767(3) 1 calc PR A 1
H14B H 0.2313 0.1398 0.3698 0.125 Uiso 0.767(3) 1 calc PR A 1
C15 C 0.3441(6) 0.1679(6) 0.4028(7) 0.081(2) Uani 0.767(3) 1 d PDU A 1
H15A H 0.3477 0.1556 0.3378 0.098 Uiso 0.767(3) 1 calc PR A 1
H15B H 0.3703 0.1061 0.4341 0.098 Uiso 0.767(3) 1 calc PR A 1
O2 O 0.3963(3) 0.2570(3) 0.4266(3) 0.0492(10) Uani 0.767(3) 1 d PDU A 1
C16 C 0.4609(5) 0.2378(6) 0.4975(4) 0.0572(15) Uani 0.767(3) 1 d PDU A 1
H16A H 0.5086 0.1913 0.4773 0.069 Uiso 0.767(3) 1 calc PR A 1
H16B H 0.4329 0.2047 0.5488 0.069 Uiso 0.767(3) 1 calc PR A 1
C17 C 0.4968(4) 0.3406(6) 0.5222(5) 0.0563(16) Uani 0.767(3) 1 d PDU A 1
H17A H 0.5394 0.3336 0.5744 0.068 Uiso 0.767(3) 1 calc PR A 1
H17B H 0.5293 0.3697 0.4719 0.068 Uiso 0.767(3) 1 calc PR A 1
O3 O 0.4261(3) 0.4104(3) 0.5437(3) 0.0507(10) Uani 0.767(3) 1 d PDU A 1
C18 C 0.4000(5) 0.4023(7) 0.6336(4) 0.0719(17) Uani 0.767(3) 1 d PDU A 1
H18A H 0.3983 0.3279 0.6519 0.086 Uiso 0.767(3) 1 calc PR A 1
H18B H 0.4433 0.4395 0.6742 0.086 Uiso 0.767(3) 1 calc PR A 1
C19 C 0.3146(6) 0.4477(8) 0.6382(5) 0.088(2) Uani 0.767(3) 1 d PDU A 1
H19A H 0.3198 0.5245 0.6316 0.106 Uiso 0.767(3) 1 calc PR A 1
H19B H 0.2918 0.4335 0.6979 0.106 Uiso 0.767(3) 1 calc PR A 1
O4 O 0.2516(3) 0.4091(4) 0.5712(3) 0.0683(12) Uani 0.767(3) 1 d PDU A 1
C20 C 0.1866(7) 0.3307(8) 0.5791(7) 0.102(2) Uani 0.767(3) 1 d PDU A 1
H20A H 0.2099 0.2784 0.6231 0.122 Uiso 0.767(3) 1 calc PR A 1
H20B H 0.1333 0.3630 0.6040 0.122 Uiso 0.767(3) 1 calc PR A 1
C21 C 0.1610(6) 0.2807(9) 0.5050(7) 0.103(2) Uani 0.767(3) 1 d PDU A 1
H21A H 0.1078 0.3174 0.4792 0.123 Uiso 0.767(3) 1 calc PR A 1
H21B H 0.1413 0.2100 0.5227 0.123 Uiso 0.767(3) 1 calc PR A 1
O1A O 0.2932(8) 0.2213(10) 0.4020(9) 0.073(2) Uani 0.233(3) 1 d PDU A 2
C14A C 0.3721(11) 0.1581(13) 0.4257(17) 0.073(3) Uani 0.233(3) 1 d PDU A 2
H14C H 0.3518 0.0908 0.4504 0.087 Uiso 0.233(3) 1 calc PR A 2
H14D H 0.4022 0.1419 0.3700 0.087 Uiso 0.233(3) 1 calc PR A 2
C15A C 0.4304(13) 0.1973(10) 0.4817(14) 0.058(3) Uani 0.233(3) 1 d PDU A 2
H15C H 0.4868 0.1580 0.4774 0.069 Uiso 0.233(3) 1 calc PR A 2
H15D H 0.4097 0.1869 0.5428 0.069 Uiso 0.233(3) 1 calc PR A 2
O2A O 0.4486(8) 0.3077(9) 0.4695(8) 0.057(2) Uani 0.233(3) 1 d PDU A 2
C16A C 0.4893(11) 0.3371(18) 0.5557(12) 0.060(3) Uani 0.233(3) 1 d PDU A 2
H16C H 0.5067 0.2718 0.5876 0.072 Uiso 0.233(3) 1 calc PR A 2
H16D H 0.5449 0.3755 0.5447 0.072 Uiso 0.233(3) 1 calc PR A 2
C17A C 0.4439(10) 0.3933(19) 0.6093(10) 0.068(3) Uani 0.233(3) 1 d PDU A 2
H17C H 0.4818 0.4531 0.6291 0.082 Uiso 0.233(3) 1 calc PR A 2
H17D H 0.4337 0.3504 0.6628 0.082 Uiso 0.233(3) 1 calc PR A 2
O3A O 0.3581(8) 0.4351(10) 0.5771(8) 0.068(2) Uani 0.233(3) 1 d PDU A 2
C18A C 0.3048(11) 0.371(2) 0.6368(10) 0.069(3) Uani 0.233(3) 1 d PDU A 2
H18C H 0.3326 0.3010 0.6430 0.083 Uiso 0.233(3) 1 calc PR A 2
H18D H 0.3071 0.4038 0.6967 0.083 Uiso 0.233(3) 1 calc PR A 2
C19A C 0.2223(11) 0.359(2) 0.6103(10) 0.075(3) Uani 0.233(3) 1 d PDU A 2
H19C H 0.1886 0.4204 0.6308 0.090 Uiso 0.233(3) 1 calc PR A 2
H19D H 0.1989 0.2967 0.6406 0.090 Uiso 0.233(3) 1 calc PR A 2
O4A O 0.2031(9) 0.3471(10) 0.5138(9) 0.082(2) Uani 0.233(3) 1 d PDU A 2
C20A C 0.1861(15) 0.2336(12) 0.5124(15) 0.076(3) Uani 0.233(3) 1 d PDU A 2
H20C H 0.1935 0.2080 0.5747 0.091 Uiso 0.233(3) 1 calc PR A 2
H20D H 0.1227 0.2231 0.4931 0.091 Uiso 0.233(3) 1 calc PR A 2
C21A C 0.2325(12) 0.1754(11) 0.4643(14) 0.066(3) Uani 0.233(3) 1 d PDU A 2
H21C H 0.1908 0.1297 0.4292 0.079 Uiso 0.233(3) 1 calc PR A 2
H21D H 0.2684 0.1293 0.5052 0.079 Uiso 0.233(3) 1 calc PR A 2

loop_
_atom_site_aniso_label
_atom_site_aniso_U_11
_atom_site_aniso_U_22
_atom_site_aniso_U_33
_atom_site_aniso_U_23
_atom_site_aniso_U_13
_atom_site_aniso_U_12
P 0.0309(5) 0.0222(5) 0.0245(5) 0.0012(3) -0.0029(4) 0.0025(3)
B1 0.055(3) 0.025(2) 0.034(2) 0.0083(18) -0.012(2) -0.002(2)
B2 0.045(3) 0.043(3) 0.037(2) -0.009(2) 0.001(2) 0.016(2)
Si1 0.0409(6) 0.0324(6) 0.0268(5) 0.0028(4) -0.0028(4) 0.0109(4)
Si2 0.0349(6) 0.0308(6) 0.0345(6) -0.0046(4) 0.0006(4) -0.0055(4)
C1 0.0314(18) 0.0194(17) 0.0253(17) -0.0004(13) -0.0017(14) 0.0009(14)
C2 0.089(4) 0.058(3) 0.052(3) 0.017(2) 0.011(3) 0.043(3)
C3 0.054(3) 0.065(3) 0.032(2) -0.007(2) -0.0090(19) 0.001(2)
C4 0.072(3) 0.052(3) 0.035(2) 0.015(2) -0.004(2) -0.013(2)
C5 0.031(2) 0.063(3) 0.063(3) -0.004(2) 0.002(2) -0.006(2)
C6 0.055(3) 0.051(3) 0.037(2) 0.0002(19) 0.0104(19) -0.020(2)
C7 0.055(3) 0.036(2) 0.057(3) -0.011(2) 0.000(2) -0.0092(19)
C8 0.0347(19) 0.0282(19) 0.0263(18) 0.0064(14) -0.0061(14) 0.0002(15)
C9 0.038(2) 0.051(3) 0.036(2) 0.0064(19) 0.0004(17) -0.0060(19)
C10 0.040(2) 0.058(3) 0.054(3) 0.022(2) -0.008(2) -0.019(2)
C11 0.061(3) 0.035(2) 0.054(3) 0.011(2) -0.021(2) -0.017(2)
C12 0.060(3) 0.031(2) 0.044(2) -0.0024(18) -0.014(2) -0.0047(19)
C13 0.041(2) 0.031(2) 0.0328(19) 0.0035(16) -0.0036(16) -0.0030(16)
Li 0.039(3) 0.035(3) 0.038(3) 0.009(3) -0.006(3) -0.002(3)
O1 0.061(2) 0.057(2) 0.083(3) 0.037(2) -0.014(2) -0.024(2)
C14 0.104(4) 0.068(4) 0.139(5) 0.007(4) -0.019(4) -0.028(4)
C15 0.099(4) 0.045(3) 0.098(5) -0.012(3) -0.018(4) -0.005(3)
O2 0.067(2) 0.0324(19) 0.047(2) 0.0025(16) -0.0143(18) 0.0077(17)
C16 0.063(3) 0.060(3) 0.047(3) 0.005(3) -0.007(3) 0.022(3)
C17 0.045(3) 0.071(3) 0.051(3) 0.013(3) -0.017(3) 0.000(3)
O3 0.058(2) 0.050(2) 0.041(2) -0.0026(17) -0.0169(17) -0.0041(18)
C18 0.088(4) 0.085(4) 0.042(3) -0.004(3) -0.008(3) -0.009(4)
C19 0.126(5) 0.085(4) 0.054(3) 0.003(4) 0.010(3) 0.023(4)
O4 0.071(3) 0.078(3) 0.057(2) 0.030(2) 0.017(2) 0.020(2)
C20 0.110(5) 0.093(5) 0.106(4) 0.026(4) 0.050(4) -0.012(4)
C21 0.078(4) 0.111(5) 0.118(5) 0.052(4) -0.007(4) -0.035(4)
O1A 0.078(5) 0.049(5) 0.090(5) 0.032(4) -0.004(4) -0.014(4)
C14A 0.081(5) 0.046(5) 0.088(6) 0.011(5) -0.016(5) -0.004(5)
C15A 0.071(6) 0.044(5) 0.057(6) 0.005(5) -0.004(5) 0.007(5)
O2A 0.072(5) 0.047(5) 0.050(5) 0.007(4) -0.009(4) 0.003(4)
C16A 0.066(5) 0.062(5) 0.050(5) 0.003(5) -0.019(5) 0.002(5)
C17A 0.075(5) 0.072(5) 0.057(5) 0.002(5) -0.011(5) -0.001(5)
O3A 0.082(4) 0.069(5) 0.053(4) 0.014(4) 0.004(4) 0.006(4)
C18A 0.090(5) 0.071(5) 0.047(5) 0.015(5) 0.008(5) 0.004(5)
C19A 0.079(6) 0.080(6) 0.068(6) 0.025(5) 0.010(5) 0.006(6)
O4A 0.081(5) 0.079(5) 0.085(5) 0.040(4) 0.001(4) -0.010(4)
C20A 0.073(5) 0.067(5) 0.087(5) 0.046(5) 0.002(5) -0.024(5)
C21A 0.071(6) 0.046(5) 0.079(6) 0.052(5) -0.010(5) -0.030(5)

loop_
_atom_type_symbol
_atom_type_description
_atom_type_scat_dispersion_real
_atom_type_scat_dispersion_imag
_atom_type_scat_source
C C 0.0181 0.0091 'International Tables Vol C Tables 4.2.6.8 and 6.1.1.4'
H H 0.0000 0.0000 'International Tables Vol C Tables 4.2.6.8 and 6.1.1.4'
Li Li 0.0008 0.0003 'International Tables Vol C Tables 4.2.6.8 and 6.1.1.4'
B B 0.0090 0.0039 'International Tables Vol C Tables 4.2.6.8 and 6.1.1.4'
O O 0.0492 0.0322 'International Tables Vol C Tables 4.2.6.8 and 6.1.1.4'
Si Si 0.2541 0.3302 'International Tables Vol C Tables 4.2.6.8 and 6.1.1.4'
P P 0.2955 0.4335 'International Tables Vol C Tables 4.2.6.8 and 6.1.1.4'

loop_
_geom_angle_atom_site_label_1
_geom_angle_atom_site_label_2
_geom_angle_atom_site_label_3
_geom_angle
B1 P B2 111.0(2)
B1 P C1 115.39(19)
B1 P C8 102.48(18)
B2 P C1 111.68(18)
B2 P C8 113.6(2)
C1 P C8 102.20(16)
P B1 H1A 110(2)
P B1 H1B 105(3)
P B1 H1C 111(3)
H1A B1 H1B 107(4)
H1A B1 H1C 112(4)
H1B B1 H1C 111(4)
P B2 H2A 109(4)
P B2 H2B 116(3)
P B2 H2C 111(3)
H2A B2 H2B 107(5)
H2A B2 H2C 112(5)
H2B B2 H2C 102(5)
C1 Si1 C2 106.91(19)
C1 Si1 C3 113.47(19)
C1 Si1 C4 113.26(18)
C2 Si1 C3 109.5(2)
C2 Si1 C4 104.8(3)
C3 Si1 C4 108.5(2)
C1 Si2 C5 112.06(19)
C1 Si2 C6 108.16(17)
C1 Si2 C7 111.95(18)
C5 Si2 C6 104.9(2)
C5 Si2 C7 106.9(2)
C6 Si2 C7 112.7(2)
P C1 Si1 113.42(18)
P C1 Si2 114.34(17)
P C1 H1 103.0
Si1 C1 Si2 117.44(18)
Si1 C1 H1 103.0
Si2 C1 H1 103.0
Si1 C2 H2D 109.5
Si1 C2 H2E 109.5
Si1 C2 H2F 109.5
H2D C2 H2E 109.5
H2D C2 H2F 109.5
H2E C2 H2F 109.5
Si1 C3 H3A 109.5
Si1 C3 H3B 109.5
Si1 C3 H3C 109.5
H3A C3 H3B 109.5
H3A C3 H3C 109.5
H3B C3 H3C 109.5
Si1 C4 H4A 109.5
Si1 C4 H4B 109.5
Si1 C4 H4C 109.5
H4A C4 H4B 109.5
H4A C4 H4C 109.5
H4B C4 H4C 109.5
Si2 C5 H5A 109.5
Si2 C5 H5B 109.5
Si2 C5 H5C 109.5
H5A C5 H5B 109.5
H5A C5 H5C 109.5
H5B C5 H5C 109.5
Si2 C6 H6A 109.5
Si2 C6 H6B 109.5
Si2 C6 H6C 109.5
H6A C6 H6B 109.5
H6A C6 H6C 109.5
H6B C6 H6C 109.5
Si2 C7 H7A 109.5
Si2 C7 H7B 109.5
Si2 C7 H7C 109.5
H7A C7 H7B 109.5
H7A C7 H7C 109.5
H7B C7 H7C 109.5
P C8 C9 122.6(3)
P C8 C13 119.8(3)
C9 C8 C13 117.4(4)
C8 C9 H9 119.6
C8 C9 C10 120.8(4)
H9 C9 C10 119.6
C9 C10 H10 119.8
C9 C10 C11 120.4(4)
H10 C10 C11 119.8
C10 C11 H11 120.1
C10 C11 C12 119.8(4)
H11 C11 C12 120.1
C11 C12 H12 120.1
C11 C12 C13 119.8(4)
H12 C12 C13 120.1
C8 C13 C12 121.6(4)
C8 C13 H13 119.2
C12 C13 H13 119.2
B1 Li H1A 26.7(14)
B1 Li H1B 28.0(12)
B1 Li H1C 27.6(12)
B1 Li O1 110.6(3)
B1 Li O2 116.4(3)
B1 Li O3 116.8(3)
B1 Li O4 120.3(4)
B1 Li O1A 111.7(4)
B1 Li O2A 117.6(5)
B1 Li O3A 120.3(5)
B1 Li O4A 116.0(5)
H1A Li H1B 46.6(17)
H1A Li H1C 47.6(18)
H1A Li O1 84.8(14)
H1A Li O2 105.7(13)
H1A Li O3 141.8(14)
H1A Li O4 123.4(13)
H1A Li O1A 87.1(15)
H1A Li O2A 122.3(13)
H1A Li O3A 144.3(15)
H1A Li O4A 101.8(13)
H1B Li H1C 46.7(17)
H1B Li O1 128.3(13)
H1B Li O2 96.1(13)
H1B Li O3 95.5(13)
H1B Li O4 137.5(13)
H1B Li O1A 111.6(13)
H1B Li O2A 90.0(13)
H1B Li O3A 113.1(13)
H1B Li O4A 144.0(14)
H1C Li O1 116.8(12)
H1C Li O2 142.3(13)
H1C Li O3 106.2(13)
H1C Li O4 94.1(13)
H1C Li O1A 133.8(13)
H1C Li O2A 131.4(13)
H1C Li O3A 96.8(14)
H1C Li O4A 101.1(13)
O1 Li O2 78.9(3)
O1 Li O3 132.5(3)
O1 Li O4 79.1(3)
O2 Li O3 79.2(3)
O2 Li O4 123.3(3)
O3 Li O4 78.7(3)
O1A Li O2A 75.3(4)
O1A Li O3A 127.9(6)
O1A Li O4A 77.3(4)
O2A Li O3A 79.2(4)
O2A Li O4A 125.6(6)
O3A Li O4A 82.2(5)
Li O1 C14 105.4(5)
Li O1 C21 107.8(6)
C14 O1 C21 124.8(8)
O1 C14 H14A 105.9
O1 C14 H14B 105.9
O1 C14 C15 125.8(9)
H14A C14 H14B 106.2
H14A C14 C15 105.9
H14B C14 C15 105.9
C14 C15 H15A 108.5
C14 C15 H15B 108.5
C14 C15 O2 114.9(8)
H15A C15 H15B 107.5
H15A C15 O2 108.5
H15B C15 O2 108.5
Li O2 C15 112.6(5)
Li O2 C16 111.9(4)
C15 O2 C16 113.5(6)
O2 C16 H16A 110.7
O2 C16 H16B 110.7
O2 C16 C17 105.3(5)
H16A C16 H16B 108.8
H16A C16 C17 110.7
H16B C16 C17 110.7
C16 C17 H17A 109.6
C16 C17 H17B 109.6
C16 C17 O3 110.3(5)
H17A C17 H17B 108.1
H17A C17 O3 109.6
H17B C17 O3 109.6
Li O3 C17 108.4(4)
Li O3 C18 112.3(4)
C17 O3 C18 114.1(5)
O3 C18 H18A 110.1
O3 C18 H18B 110.1
O3 C18 C19 108.1(6)
H18A C18 H18B 108.4
H18A C18 C19 110.1
H18B C18 C19 110.1
C18 C19 H19A 108.9
C18 C19 H19B 108.9
C18 C19 O4 113.2(7)
H19A C19 H19B 107.8
H19A C19 O4 108.9
H19B C19 O4 108.9
Li O4 C19 108.1(5)
Li O4 C20 110.0(5)
C19 O4 C20 128.5(7)
O4 C20 H20A 108.2
O4 C20 H20B 108.2
O4 C20 C21 116.6(8)
H20A C20 H20B 107.3
H20A C20 C21 108.2
H20B C20 C21 108.2
O1 C21 C20 120.8(8)
O1 C21 H21A 107.1
O1 C21 H21B 107.1
C20 C21 H21A 107.1
C20 C21 H21B 107.1
H21A C21 H21B 106.8
Li O1A C14A 108.1(8)
Li O1A C21A 105.7(8)
C14A O1A C21A 98.5(11)
O1A C14A H14C 107.9
O1A C14A H14D 107.9
O1A C14A C15A 117.5(12)
H14C C14A H14D 107.2
H14C C14A C15A 107.9
H14D C14A C15A 107.9
C14A C15A H15C 108.5
C14A C15A H15D 108.5
C14A C15A O2A 115.1(11)
H15C C15A H15D 107.5
H15C C15A O2A 108.5
H15D C15A O2A 108.5
Li O2A C15A 107.2(9)
Li O2A C16A 108.8(7)
C15A O2A C16A 102.3(12)
O2A C16A H16C 107.6
O2A C16A H16D 107.6
O2A C16A C17A 118.9(10)
H16C C16A H16D 107.0
H16C C16A C17A 107.6
H16D C16A C17A 107.6
C16A C17A H17C 107.6
C16A C17A H17D 107.6
C16A C17A O3A 118.9(10)
H17C C17A H17D 107.0
H17C C17A O3A 107.6
H17D C17A O3A 107.6
Li O3A C17A 113.8(8)
Li O3A C18A 104.8(9)
C17A O3A C18A 95.4(11)
O3A C18A H18C 108.6
O3A C18A H18D 108.6
O3A C18A C19A 114.8(11)
H18C C18A H18D 107.5
H18C C18A C19A 108.6
H18D C18A C19A 108.6
C18A C19A H19C 108.1
C18A C19A H19D 108.1
C18A C19A O4A 116.9(11)
H19C C19A H19D 107.3
H19C C19A O4A 108.1
H19D C19A O4A 108.1
Li O4A C19A 106.8(8)
Li O4A C20A 112.7(8)
C19A O4A C20A 98.2(11)
O4A C20A H20C 107.6
O4A C20A H20D 107.6
O4A C20A C21A 119.0(10)
H20C C20A H20D 107.0
H20C C20A C21A 107.6
H20D C20A C21A 107.6
O1A C21A C20A 120.4(10)
O1A C21A H21C 107.2
O1A C21A H21D 107.2
C20A C21A H21C 107.2
C20A C21A H21D 107.2
H21C C21A H21D 106.9

loop_
_geom_bond_atom_site_label_1
_geom_bond_atom_site_label_2
_geom_bond_distance
P B1 1.929(4)
P B2 1.948(5)
P C1 1.854(3)
P C8 1.832(4)
B1 H1A 1.02(5)
B1 H1B 1.10(5)
B1 H1C 1.08(5)
B2 H2A 1.02(8)
B2 H2B 1.11(7)
B2 H2C 1.17(7)
Si1 C1 1.895(3)
Si1 C2 1.872(5)
Si1 C3 1.867(4)
Si1 C4 1.857(5)
Si2 C1 1.890(3)
Si2 C5 1.873(4)
Si2 C6 1.872(4)
Si2 C7 1.867(4)
C1 H1 1.000
C2 H2D 0.980
C2 H2E 0.980
C2 H2F 0.980
C3 H3A 0.980
C3 H3B 0.980
C3 H3C 0.980
C4 H4A 0.980
C4 H4B 0.980
C4 H4C 0.980
C5 H5A 0.980
C5 H5B 0.980
C5 H5C 0.980
C6 H6A 0.980
C6 H6B 0.980
C6 H6C 0.980
C7 H7A 0.980
C7 H7B 0.980
C7 H7C 0.980
C8 C9 1.389(5)
C8 C13 1.394(5)
C9 H9 0.950
C9 C10 1.392(6)
C10 H10 0.950
C10 C11 1.368(7)
C11 H11 0.950
C11 C12 1.379(7)
C12 H12 0.950
C12 C13 1.381(6)
C13 H13 0.950
Li H1A 2.01(4)
Li H1B 2.28(5)
Li H1C 2.27(5)
Li O1 2.157(8)
Li O2 2.072(8)
Li O3 2.090(7)
Li O4 2.129(8)
Li O1A 2.275(15)
Li O2A 2.199(14)
Li O3A 2.041(14)
Li O4A 2.089(15)
O1 C14 1.413(11)
O1 C21 1.377(11)
C14 H14A 0.990
C14 H14B 0.990
C14 C15 1.231(13)
C15 H15A 0.990
C15 H15B 0.990
C15 O2 1.419(8)
O2 C16 1.424(7)
C16 H16A 0.990
C16 H16B 0.990
C16 C17 1.461(11)
C17 H17A 0.990
C17 H17B 0.990
C17 O3 1.435(8)
O3 C18 1.424(8)
C18 H18A 0.990
C18 H18B 0.990
C18 C19 1.414(11)
C19 H19A 0.990
C19 H19B 0.990
C19 O4 1.433(10)
O4 C20 1.410(10)
C20 H20A 0.990
C20 H20B 0.990
C20 C21 1.322(13)
C21 H21A 0.990
C21 H21B 0.990
O1A C14A 1.464(9)
O1A C21A 1.460(9)
C14A H14C 0.990
C14A H14D 0.990
C14A C15A 1.284(12)
C15A H15C 0.990
C15A H15D 0.990
C15A O2A 1.451(9)
O2A C16A 1.451(9)
C16A H16C 0.990
C16A H16D 0.990
C16A C17A 1.296(12)
C17A H17C 0.990
C17A H17D 0.990
C17A O3A 1.456(9)
O3A C18A 1.479(9)
C18A H18C 0.990
C18A H18D 0.990
C18A C19A 1.292(12)
C19A H19C 0.990
C19A H19D 0.990
C19A O4A 1.470(9)
O4A C20A 1.472(9)
C20A H20C 0.990
C20A H20D 0.990
C20A C21A 1.269(12)
C21A H21C 0.990
C21A H21D 0.990
